data_4117863
loop_
_publ_author_name
'Daisuke Uraguchi'
'Kyohei Koshimoto'
'Takashi Ooi'

_publ_section_title
;
 Ionic Nucleophilic Catalysis of Chiral Ammonium Betaines for Highly
 Stereoselective Aldol Reaction from Oxindole-Derived Vinylic Carbonates
;
_journal_name_full 'Journal of the American Chemical Society'
_journal_page_first 6972
_journal_page_last 6975
_journal_paper_doi 10.1021/ja3022939
_journal_volume 134
_journal_year 2012
_chemical_formula_sum 'C50 H63 N O Si2'
_chemical_formula_weight 750.19
_chemical_name_systematic
; 
 ? 
;
_space_group_IT_number 19
_symmetry_cell_setting orthorhombic
_symmetry_space_group_name_Hall 'P 2ac 2ab'
_symmetry_space_group_name_H-M 'P 21 21 21'
_atom_sites_solution_hydrogens geom
_atom_sites_solution_primary direct
_atom_sites_solution_secondary difmap
_audit_creation_method SHELXL-97
_cell_angle_alpha 90.00
_cell_angle_beta 90.00
_cell_angle_gamma 90.00
_cell_formula_units_Z 4
_cell_length_a 13.858(5)
_cell_length_b 14.692(5)
_cell_length_c 22.582(7)
_cell_measurement_reflns_used 2655
_cell_measurement_temperature 153(2)
_cell_measurement_theta_max 19.42
_cell_measurement_theta_min 2.22
_cell_volume 4598(3)
_computing_cell_refinement 'Bruker SMART'
_computing_data_collection 'Bruker SMART'
_computing_data_reduction 'Bruker SAINT'
_computing_molecular_graphics 'Bruker SHELXTL'
_computing_publication_material 'Bruker SHELXTL'
_computing_structure_refinement 'SHELXL-97 (Sheldrick, 1997)'
_computing_structure_solution 'SHELXS-97 (Sheldrick, 1990)'
_diffrn_ambient_temperature 153(2)
_diffrn_detector_area_resol_mean 8.366
_diffrn_measured_fraction_theta_full 0.993
_diffrn_measured_fraction_theta_max 0.993
_diffrn_measurement_device_type 'CCD area detector'
_diffrn_measurement_method 'phi and omega scans'
_diffrn_radiation_monochromator graphite
_diffrn_radiation_source 'fine-focus sealed tube'
_diffrn_radiation_type MoK\a
_diffrn_radiation_wavelength 0.71073
_diffrn_reflns_av_R_equivalents 0.0939
_diffrn_reflns_av_sigmaI/netI 0.1276
_diffrn_reflns_limit_h_max 14
_diffrn_reflns_limit_h_min -18
_diffrn_reflns_limit_k_max 19
_diffrn_reflns_limit_k_min -19
_diffrn_reflns_limit_l_max 29
_diffrn_reflns_limit_l_min -30
_diffrn_reflns_number 34180
_diffrn_reflns_theta_full 28.41
_diffrn_reflns_theta_max 28.41
_diffrn_reflns_theta_min 1.65
_exptl_absorpt_coefficient_mu 0.112
_exptl_absorpt_correction_T_max 0.9889
_exptl_absorpt_correction_T_min 0.9672
_exptl_absorpt_correction_type empirical
_exptl_crystal_colour yellow
_exptl_crystal_density_diffrn 1.084
_exptl_crystal_description prism
_exptl_crystal_F_000 1624
_exptl_crystal_size_max 0.30
_exptl_crystal_size_mid 0.30
_exptl_crystal_size_min 0.10
_refine_diff_density_max 2.742
_refine_diff_density_min -0.353
_refine_diff_density_rms 0.111
_refine_ls_abs_structure_details 'Flack H D (1983), Acta Cryst. A39, 876-881'
_refine_ls_abs_structure_Flack 0.0(2)
_refine_ls_extinction_method none
_refine_ls_goodness_of_fit_ref 1.014
_refine_ls_hydrogen_treatment mixed
_refine_ls_matrix_type full
_refine_ls_number_parameters 501
_refine_ls_number_reflns 11406
_refine_ls_number_restraints 0
_refine_ls_restrained_S_all 1.014
_refine_ls_R_factor_all 0.1559
_refine_ls_R_factor_gt 0.0939
_refine_ls_shift/su_max 0.000
_refine_ls_shift/su_mean 0.000
_refine_ls_structure_factor_coef Fsqd
_refine_ls_weighting_details 'calc w=1/[\s^2^(Fo^2^)+(0.1751P)^2^+0.0000P] where P=(Fo^2^+2Fc^2^)/3'
_refine_ls_weighting_scheme calc
_refine_ls_wR_factor_gt 0.2496
_refine_ls_wR_factor_ref 0.2888
_reflns_number_gt 6633
_reflns_number_total 11406
_reflns_threshold_expression >2sigma(I)
_cod_data_source_file ja3022939_si_002.cif
_cod_data_source_block 1e
_cod_database_code 4117863

loop_
_symmetry_equiv_pos_as_xyz
'x, y, z'
'-x+1/2, -y, z+1/2'
'-x, y+1/2, -z+1/2'
'x+1/2, -y+1/2, -z'

loop_
_atom_site_label
_atom_site_type_symbol
_atom_site_fract_x
_atom_site_fract_y
_atom_site_fract_z
_atom_site_U_iso_or_equiv
_atom_site_adp_type
_atom_site_occupancy
_atom_site_symmetry_multiplicity
_atom_site_calc_flag
_atom_site_refinement_flags
C1 C 0.5906(5) 0.2125(4) 0.9448(3) 0.0558(16) Uani 1 1 d .
H1A H 0.5299 0.2455 0.9389 0.084 Uiso 1 1 calc R
H1B H 0.5800 0.1620 0.9724 0.084 Uiso 1 1 calc R
H1C H 0.6132 0.1886 0.9067 0.084 Uiso 1 1 calc R
C2 C 0.7999(5) 0.2307(4) 0.9810(3) 0.0591(18) Uani 1 1 d .
H2A H 0.7911 0.1730 1.0022 0.089 Uiso 1 1 calc R
H2B H 0.8462 0.2687 1.0025 0.089 Uiso 1 1 calc R
H2C H 0.8245 0.2184 0.9411 0.089 Uiso 1 1 calc R
C3 C 0.6439(4) 0.3344(4) 1.0513(2) 0.0399(13) Uani 1 1 d .
C4 C 0.7260(5) 0.3825(5) 1.0827(3) 0.0525(16) Uani 1 1 d .
H4A H 0.7420 0.4386 1.0614 0.079 Uiso 1 1 calc R
H4B H 0.7827 0.3426 1.0836 0.079 Uiso 1 1 calc R
H4C H 0.7065 0.3973 1.1232 0.079 Uiso 1 1 calc R
C5 C 0.5595(5) 0.3996(5) 1.0454(3) 0.0568(17) Uani 1 1 d .
H5A H 0.5464 0.4281 1.0838 0.085 Uiso 1 1 calc R
H5B H 0.5022 0.3661 1.0322 0.085 Uiso 1 1 calc R
H5C H 0.5753 0.4469 1.0163 0.085 Uiso 1 1 calc R
C6 C 0.6120(6) 0.2520(5) 1.0908(3) 0.066(2) Uani 1 1 d .
H6A H 0.6672 0.2116 1.0973 0.099 Uiso 1 1 calc R
H6B H 0.5603 0.2184 1.0708 0.099 Uiso 1 1 calc R
H6C H 0.5885 0.2747 1.1290 0.099 Uiso 1 1 calc R
C7 C 0.9363(6) 0.5942(5) 0.9888(3) 0.0625(19) Uani 1 1 d .
H7A H 0.9853 0.6404 0.9975 0.094 Uiso 1 1 calc R
H7B H 0.9623 0.5336 0.9976 0.094 Uiso 1 1 calc R
H7C H 0.8790 0.6052 1.0132 0.094 Uiso 1 1 calc R
C8 C 0.8759(5) 0.7204(4) 0.8880(3) 0.0517(16) Uani 1 1 d .
H8A H 0.8527 0.7224 0.8470 0.078 Uiso 1 1 calc R
H8B H 0.9348 0.7569 0.8915 0.078 Uiso 1 1 calc R
H8C H 0.8263 0.7449 0.9144 0.078 Uiso 1 1 calc R
C9 C 1.0932(5) 0.6135(5) 0.8714(4) 0.079(2) Uani 1 1 d .
H9A H 1.1500 0.5800 0.8576 0.118 Uiso 1 1 calc R
H9B H 1.0996 0.6262 0.9139 0.118 Uiso 1 1 calc R
H9C H 1.0880 0.6711 0.8497 0.118 Uiso 1 1 calc R
C10 C 1.0028(5) 0.5566(4) 0.8607(3) 0.0511(16) Uani 1 1 d .
C11 C 1.0275(5) 0.4568(4) 0.8786(4) 0.0602(19) Uani 1 1 d .
H11A H 1.0939 0.4428 0.8668 0.090 Uiso 1 1 calc R
H11B H 0.9831 0.4149 0.8587 0.090 Uiso 1 1 calc R
H11C H 1.0212 0.4499 0.9216 0.090 Uiso 1 1 calc R
C12 C 0.9774(6) 0.5634(5) 0.7955(3) 0.065(2) Uani 1 1 d .
H12A H 0.9581 0.6259 0.7862 0.098 Uiso 1 1 calc R
H12B H 0.9240 0.5219 0.7866 0.098 Uiso 1 1 calc R
H12C H 1.0337 0.5468 0.7716 0.098 Uiso 1 1 calc R
C13 C 0.7230(4) 0.5462(3) 0.8543(2) 0.0304(11) Uani 1 1 d .
H13 H 0.7306 0.5985 0.8300 0.036 Uiso 1 1 calc R
C14 C 0.6426(4) 0.4923(3) 0.8468(2) 0.0298(11) Uani 1 1 d .
C15 C 0.7936(4) 0.5267(3) 0.8964(2) 0.0328(11) Uani 1 1 d .
C16 C 0.6304(4) 0.4167(3) 0.8837(2) 0.0303(11) Uani 1 1 d .
H16 H 0.5732 0.3815 0.8802 0.036 Uiso 1 1 calc R
C17 C 0.7788(4) 0.4487(4) 0.9307(2) 0.0361(12) Uani 1 1 d .
H17 H 0.8259 0.4336 0.9597 0.043 Uiso 1 1 calc R
C18 C 0.6987(4) 0.3916(3) 0.9250(2) 0.0324(11) Uani 1 1 d .
C19 C 0.5669(3) 0.5183(3) 0.8026(2) 0.0283(10) Uani 1 1 d .
H19A H 0.5675 0.5853 0.7981 0.034 Uiso 1 1 calc R
H19B H 0.5030 0.5010 0.8187 0.034 Uiso 1 1 calc R
C20 C 0.6725(4) 0.5030(3) 0.7151(2) 0.0322(11) Uani 1 1 d .
H20A H 0.6762 0.4814 0.6741 0.048 Uiso 1 1 calc R
H20B H 0.7253 0.4763 0.7382 0.048 Uiso 1 1 calc R
H20C H 0.6781 0.5695 0.7157 0.048 Uiso 1 1 calc R
C21 C 0.5000(4) 0.5140(3) 0.7028(2) 0.0354(12) Uani 1 1 d .
H21A H 0.5068 0.5803 0.7008 0.053 Uiso 1 1 calc R
H21B H 0.4368 0.4985 0.7194 0.053 Uiso 1 1 calc R
H21C H 0.5057 0.4884 0.6629 0.053 Uiso 1 1 calc R
C22 C 0.5696(3) 0.3715(3) 0.7476(2) 0.0231(9) Uani 1 1 d .
H22A H 0.6223 0.3504 0.7739 0.028 Uiso 1 1 calc R
H22B H 0.5079 0.3576 0.7678 0.028 Uiso 1 1 calc R
C23 C 0.8364(4) 0.3340(4) 0.6882(3) 0.0404(13) Uani 1 1 d .
C24 C 0.7543(3) 0.2849(3) 0.7087(2) 0.0268(10) Uani 1 1 d .
C25 C 0.7597(4) 0.2335(3) 0.7592(2) 0.0346(12) Uani 1 1 d .
C26 C 0.9182(4) 0.3337(4) 0.7232(3) 0.0494(16) Uani 1 1 d .
H26 H 0.9727 0.3682 0.7109 0.059 Uiso 1 1 calc R
C27 C 0.8462(5) 0.2351(5) 0.7924(3) 0.0543(18) Uani 1 1 d .
H27 H 0.8505 0.2002 0.8277 0.065 Uiso 1 1 calc R
C28 C 0.9235(5) 0.2856(5) 0.7750(3) 0.0575(18) Uani 1 1 d .
H28 H 0.9803 0.2874 0.7985 0.069 Uiso 1 1 calc R
C29 C 0.8372(5) 0.3835(4) 0.6303(3) 0.0512(16) Uani 1 1 d .
H29A H 0.8729 0.3477 0.6009 0.077 Uiso 1 1 calc R
H29B H 0.8684 0.4428 0.6353 0.077 Uiso 1 1 calc R
H29C H 0.7707 0.3924 0.6166 0.077 Uiso 1 1 calc R
C31 C 0.6652(3) 0.2794(3) 0.6714(2) 0.0262(10) Uani 1 1 d .
C32 C 0.2372(4) 0.4016(3) 0.6785(2) 0.0334(11) Uani 1 1 d .
C33 C 0.3296(3) 0.3783(3) 0.6543(2) 0.0262(10) Uani 1 1 d .
C34 C 0.3534(4) 0.4187(3) 0.5988(2) 0.0331(11) Uani 1 1 d .
H34 H 0.4142 0.4051 0.5814 0.040 Uiso 1 1 calc R
C35 C 0.3912(3) 0.3175(3) 0.6853(2) 0.0244(9) Uani 1 1 d .
C36 C 0.4931(3) 0.2371(3) 0.60924(19) 0.0248(10) Uani 1 1 d .
C37 C 0.5854(3) 0.2073(3) 0.5888(2) 0.0292(10) Uani 1 1 d .
C38 C 0.5737(3) 0.3162(3) 0.69105(19) 0.0220(9) Uani 1 1 d .
C39 C 0.3613(4) 0.2763(3) 0.7381(2) 0.0302(11) Uani 1 1 d .
C40 C 0.4887(3) 0.2926(3) 0.66161(19) 0.0227(9) Uani 1 1 d .
C41 C 0.4118(4) 0.2071(3) 0.5787(2) 0.0321(11) Uani 1 1 d .
H41 H 0.3498 0.2234 0.5931 0.039 Uiso 1 1 calc R
C42 C 0.2019(4) 0.4969(4) 0.5935(3) 0.0475(15) Uani 1 1 d .
H42 H 0.1591 0.5358 0.5725 0.057 Uiso 1 1 calc R
C43 C 0.6676(4) 0.2298(3) 0.6209(2) 0.0296(11) Uani 1 1 d .
H43 H 0.7284 0.2093 0.6067 0.035 Uiso 1 1 calc R
C44 C 0.4181(4) 0.1551(4) 0.5285(2) 0.0382(12) Uani 1 1 d .
H44 H 0.3613 0.1362 0.5085 0.046 Uiso 1 1 calc R
C45 C 0.2651(4) 0.3016(4) 0.7593(2) 0.0443(14) Uani 1 1 d .
H45 H 0.2421 0.2744 0.7948 0.053 Uiso 1 1 calc R
C46 C 0.2082(4) 0.3608(4) 0.7314(3) 0.0413(13) Uani 1 1 d .
H46 H 0.1470 0.3754 0.7477 0.050 Uiso 1 1 calc R
C47 C 0.5899(4) 0.1544(4) 0.5352(2) 0.0396(13) Uani 1 1 d .
H47 H 0.6508 0.1368 0.5198 0.048 Uiso 1 1 calc R
C48 C 0.5094(5) 0.1299(4) 0.5071(2) 0.0414(13) Uani 1 1 d .
H48 H 0.5139 0.0947 0.4719 0.050 Uiso 1 1 calc R
C49 C 0.1760(4) 0.4615(4) 0.6461(3) 0.0516(16) Uani 1 1 d .
H49 H 0.1148 0.4770 0.6622 0.062 Uiso 1 1 calc R
C50 C 0.2927(4) 0.4756(4) 0.5700(3) 0.0421(13) Uani 1 1 d .
H50 H 0.3120 0.5016 0.5334 0.051 Uiso 1 1 calc R
C51 C 0.6802(5) 0.1707(4) 0.7780(3) 0.0477(14) Uani 1 1 d .
H51A H 0.6238 0.2065 0.7897 0.072 Uiso 1 1 calc R
H51B H 0.7020 0.1337 0.8115 0.072 Uiso 1 1 calc R
H51C H 0.6629 0.1307 0.7449 0.072 Uiso 1 1 calc R
N1 N 0.5779(3) 0.4755(2) 0.74149(17) 0.0252(8) Uani 1 1 d .
O1 O 0.4132(3) 0.2200(2) 0.76763(15) 0.0398(9) Uani 1 1 d .
Si1 Si 0.68250(12) 0.29085(10) 0.97578(6) 0.0361(4) Uani 1 1 d .
Si2 Si 0.90255(11) 0.60053(10) 0.90883(7) 0.0366(4) Uani 1 1 d .

loop_
_atom_site_aniso_label
_atom_site_aniso_U_11
_atom_site_aniso_U_22
_atom_site_aniso_U_33
_atom_site_aniso_U_23
_atom_site_aniso_U_13
_atom_site_aniso_U_12
C1 0.070(4) 0.043(3) 0.055(4) -0.002(3) -0.005(3) -0.018(3)
C2 0.073(5) 0.048(4) 0.057(4) 0.002(3) 0.002(4) 0.017(3)
C3 0.051(3) 0.027(2) 0.041(3) 0.005(2) -0.001(3) -0.002(2)
C4 0.064(4) 0.056(4) 0.038(3) -0.010(3) -0.006(3) -0.002(3)
C5 0.049(4) 0.062(4) 0.060(4) -0.003(3) 0.000(3) 0.012(3)
C6 0.093(5) 0.054(4) 0.051(4) 0.017(3) 0.011(4) -0.009(4)
C7 0.078(5) 0.058(4) 0.052(4) -0.005(3) -0.038(4) -0.009(4)
C8 0.058(4) 0.025(3) 0.072(4) -0.001(3) -0.025(3) -0.003(3)
C9 0.044(4) 0.057(4) 0.136(8) 0.014(5) -0.012(4) -0.010(4)
C10 0.055(4) 0.029(3) 0.070(4) 0.004(3) -0.007(3) 0.001(3)
C11 0.050(4) 0.036(3) 0.094(5) -0.001(3) 0.009(4) 0.002(3)
C12 0.068(5) 0.063(4) 0.065(4) -0.003(4) 0.020(4) -0.010(4)
C13 0.031(3) 0.032(2) 0.028(2) 0.001(2) -0.006(2) -0.003(2)
C14 0.033(3) 0.026(2) 0.030(2) -0.0060(19) -0.003(2) -0.001(2)
C15 0.034(3) 0.028(2) 0.037(3) -0.005(2) -0.006(2) -0.003(2)
C16 0.035(3) 0.030(2) 0.027(2) -0.006(2) -0.002(2) -0.006(2)
C17 0.042(3) 0.036(3) 0.030(3) 0.005(2) -0.005(2) -0.007(2)
C18 0.035(3) 0.032(2) 0.030(2) -0.003(2) 0.002(2) -0.005(2)
C19 0.027(2) 0.029(2) 0.029(2) -0.0065(19) 0.000(2) -0.001(2)
C20 0.034(3) 0.031(2) 0.032(3) -0.005(2) 0.006(2) -0.006(2)
C21 0.038(3) 0.026(2) 0.041(3) 0.000(2) -0.012(2) 0.007(2)
C22 0.024(2) 0.019(2) 0.027(2) -0.0018(17) -0.0028(19) 0.0011(17)
C23 0.031(3) 0.026(2) 0.064(4) -0.005(2) 0.004(3) 0.006(2)
C24 0.024(2) 0.023(2) 0.034(2) -0.006(2) 0.0031(19) 0.0086(19)
C25 0.036(3) 0.031(3) 0.037(3) -0.007(2) -0.004(2) 0.008(2)
C26 0.026(3) 0.038(3) 0.084(5) -0.020(3) -0.003(3) 0.002(2)
C27 0.056(4) 0.066(4) 0.041(3) -0.004(3) -0.018(3) 0.029(3)
C28 0.037(3) 0.062(4) 0.074(5) -0.021(4) -0.027(3) 0.007(3)
C29 0.047(4) 0.043(3) 0.064(4) 0.018(3) 0.022(3) 0.004(3)
C31 0.024(2) 0.022(2) 0.033(2) -0.0011(19) 0.003(2) 0.0036(19)
C32 0.024(2) 0.030(2) 0.046(3) -0.015(2) 0.000(2) -0.005(2)
C33 0.017(2) 0.023(2) 0.039(3) -0.0055(19) -0.0072(19) -0.0019(18)
C34 0.028(2) 0.032(3) 0.040(3) -0.001(2) -0.004(2) -0.007(2)
C35 0.020(2) 0.024(2) 0.030(2) -0.0037(18) 0.0003(19) -0.0025(18)
C36 0.032(2) 0.023(2) 0.020(2) 0.0032(17) -0.0016(19) 0.0019(19)
C37 0.031(2) 0.031(2) 0.025(2) -0.003(2) 0.002(2) 0.003(2)
C38 0.026(2) 0.020(2) 0.021(2) 0.0017(16) 0.0013(18) 0.0049(18)
C39 0.032(3) 0.029(2) 0.030(2) -0.003(2) 0.003(2) -0.006(2)
C40 0.026(2) 0.0182(19) 0.024(2) 0.0004(17) -0.0012(18) 0.0008(18)
C41 0.038(3) 0.030(2) 0.029(2) -0.001(2) 0.004(2) -0.004(2)
C42 0.039(3) 0.035(3) 0.068(4) -0.001(3) -0.024(3) 0.004(2)
C43 0.033(3) 0.029(2) 0.027(2) -0.0014(18) 0.004(2) 0.009(2)
C44 0.038(3) 0.039(3) 0.038(3) -0.004(2) -0.001(3) -0.009(2)
C45 0.045(3) 0.052(3) 0.036(3) -0.007(3) 0.015(3) -0.017(3)
C46 0.030(3) 0.049(3) 0.046(3) -0.010(3) 0.010(3) -0.001(2)
C47 0.045(3) 0.039(3) 0.034(3) -0.013(2) 0.003(3) 0.008(3)
C48 0.054(4) 0.037(3) 0.033(3) -0.009(2) 0.000(3) 0.001(3)
C49 0.021(3) 0.037(3) 0.096(5) -0.005(3) -0.006(3) 0.003(2)
C50 0.039(3) 0.038(3) 0.049(3) 0.001(2) -0.019(3) -0.006(2)
C51 0.052(4) 0.040(3) 0.051(3) 0.011(3) 0.007(3) 0.005(3)
N1 0.027(2) 0.0201(17) 0.028(2) -0.0036(15) -0.0040(17) 0.0018(15)
O1 0.045(2) 0.039(2) 0.0353(19) 0.0099(16) 0.0036(18) -0.0054(18)
Si1 0.0468(9) 0.0263(6) 0.0352(7) 0.0008(6) -0.0027(7) -0.0042(6)
Si2 0.0369(8) 0.0261(6) 0.0470(9) -0.0001(6) -0.0142(7) -0.0044(6)

loop_
_atom_type_symbol
_atom_type_description
_atom_type_scat_dispersion_real
_atom_type_scat_dispersion_imag
_atom_type_scat_source
C C 0.0033 0.0016 'International Tables Vol C Tables 4.2.6.8 and 6.1.1.4'
H H 0.0000 0.0000 'International Tables Vol C Tables 4.2.6.8 and 6.1.1.4'
N N 0.0061 0.0033 'International Tables Vol C Tables 4.2.6.8 and 6.1.1.4'
O O 0.0106 0.0060 'International Tables Vol C Tables 4.2.6.8 and 6.1.1.4'
Si Si 0.0817 0.0704 'International Tables Vol C Tables 4.2.6.8 and 6.1.1.4'

loop_
_geom_angle_atom_site_label_1
_geom_angle_atom_site_label_2
_geom_angle_atom_site_label_3
_geom_angle
Si1 C1 H1A 109.5
Si1 C1 H1B 109.5
H1A C1 H1B 109.5
Si1 C1 H1C 109.5
H1A C1 H1C 109.5
H1B C1 H1C 109.5
Si1 C2 H2A 109.5
Si1 C2 H2B 109.5
H2A C2 H2B 109.5
Si1 C2 H2C 109.5
H2A C2 H2C 109.5
H2B C2 H2C 109.5
C4 C3 C5 109.0(5)
C4 C3 C6 107.8(5)
C5 C3 C6 108.6(5)
C4 C3 Si1 111.5(4)
C5 C3 Si1 110.5(4)
C6 C3 Si1 109.3(4)
C3 C4 H4A 109.5
C3 C4 H4B 109.5
H4A C4 H4B 109.5
C3 C4 H4C 109.5
H4A C4 H4C 109.5
H4B C4 H4C 109.5
C3 C5 H5A 109.5
C3 C5 H5B 109.5
H5A C5 H5B 109.5
C3 C5 H5C 109.5
H5A C5 H5C 109.5
H5B C5 H5C 109.5
C3 C6 H6A 109.5
C3 C6 H6B 109.5
H6A C6 H6B 109.5
C3 C6 H6C 109.5
H6A C6 H6C 109.5
H6B C6 H6C 109.5
Si2 C7 H7A 109.5
Si2 C7 H7B 109.5
H7A C7 H7B 109.5
Si2 C7 H7C 109.5
H7A C7 H7C 109.5
H7B C7 H7C 109.5
Si2 C8 H8A 109.5
Si2 C8 H8B 109.5
H8A C8 H8B 109.5
Si2 C8 H8C 109.5
H8A C8 H8C 109.5
H8B C8 H8C 109.5
C10 C9 H9A 109.5
C10 C9 H9B 109.5
H9A C9 H9B 109.5
C10 C9 H9C 109.5
H9A C9 H9C 109.5
H9B C9 H9C 109.5
C12 C10 C9 107.9(6)
C12 C10 C11 111.3(6)
C9 C10 C11 107.1(6)
C12 C10 Si2 111.6(5)
C9 C10 Si2 109.1(5)
C11 C10 Si2 109.7(5)
C10 C11 H11A 109.5
C10 C11 H11B 109.5
H11A C11 H11B 109.5
C10 C11 H11C 109.5
H11A C11 H11C 109.5
H11B C11 H11C 109.5
C10 C12 H12A 109.5
C10 C12 H12B 109.5
H12A C12 H12B 109.5
C10 C12 H12C 109.5
H12A C12 H12C 109.5
H12B C12 H12C 109.5
C14 C13 C15 122.2(5)
C14 C13 H13 118.9
C15 C13 H13 118.9
C13 C14 C16 118.8(5)
C13 C14 C19 120.1(4)
C16 C14 C19 121.0(4)
C13 C15 C17 116.3(5)
C13 C15 Si2 123.2(4)
C17 C15 Si2 120.5(4)
C18 C16 C14 122.1(5)
C18 C16 H16 118.9
C14 C16 H16 118.9
C18 C17 C15 123.8(5)
C18 C17 H17 118.1
C15 C17 H17 118.1
C16 C18 C17 116.6(5)
C16 C18 Si1 122.6(4)
C17 C18 Si1 120.6(4)
C14 C19 N1 115.3(4)
C14 C19 H19A 108.4
N1 C19 H19A 108.4
C14 C19 H19B 108.4
N1 C19 H19B 108.4
H19A C19 H19B 107.5
N1 C20 H20A 109.5
N1 C20 H20B 109.5
H20A C20 H20B 109.5
N1 C20 H20C 109.5
H20A C20 H20C 109.5
H20B C20 H20C 109.5
N1 C21 H21A 109.5
N1 C21 H21B 109.5
H21A C21 H21B 109.5
N1 C21 H21C 109.5
H21A C21 H21C 109.5
H21B C21 H21C 109.5
C38 C22 N1 117.0(4)
C38 C22 H22A 108.0
N1 C22 H22A 108.0
C38 C22 H22B 108.0
N1 C22 H22B 108.0
H22A C22 H22B 107.3
C26 C23 C24 117.9(6)
C26 C23 C29 119.7(6)
C24 C23 C29 122.4(5)
C25 C24 C23 120.4(5)
C25 C24 C31 118.9(4)
C23 C24 C31 120.2(4)
C24 C25 C27 118.6(5)
C24 C25 C51 122.3(5)
C27 C25 C51 118.9(5)
C28 C26 C23 122.3(6)
C28 C26 H26 118.9
C23 C26 H26 118.9
C28 C27 C25 121.5(6)
C28 C27 H27 119.2
C25 C27 H27 119.2
C27 C28 C26 119.1(6)
C27 C28 H28 120.4
C26 C28 H28 120.4
C23 C29 H29A 109.5
C23 C29 H29B 109.5
H29A C29 H29B 109.5
C23 C29 H29C 109.5
H29A C29 H29C 109.5
H29B C29 H29C 109.5
C43 C31 C38 118.8(4)
C43 C31 C24 118.9(4)
C38 C31 C24 122.0(4)
C46 C32 C49 122.2(5)
C46 C32 C33 118.7(5)
C49 C32 C33 119.0(5)
C35 C33 C34 123.8(4)
C35 C33 C32 119.9(5)
C34 C33 C32 116.2(4)
C50 C34 C33 122.4(5)
C50 C34 H34 118.8
C33 C34 H34 118.8
C39 C35 C33 121.0(4)
C39 C35 C40 117.8(4)
C33 C35 C40 121.2(4)
C41 C36 C37 117.8(4)
C41 C36 C40 123.6(4)
C37 C36 C40 118.6(4)
C43 C37 C36 119.4(4)
C43 C37 C47 122.1(5)
C36 C37 C47 118.5(5)
C40 C38 C31 120.0(4)
C40 C38 C22 120.2(4)
C31 C38 C22 119.5(4)
O1 C39 C35 123.7(4)
O1 C39 C45 120.3(5)
C35 C39 C45 116.0(5)
C38 C40 C36 119.7(4)
C38 C40 C35 122.0(4)
C36 C40 C35 118.1(4)
C44 C41 C36 122.4(5)
C44 C41 H41 118.8
C36 C41 H41 118.8
C49 C42 C50 119.2(5)
C49 C42 H42 120.4
C50 C42 H42 120.4
C31 C43 C37 123.2(5)
C31 C43 H43 118.4
C37 C43 H43 118.4
C41 C44 C48 119.3(5)
C41 C44 H44 120.3
C48 C44 H44 120.3
C46 C45 C39 123.3(5)
C46 C45 H45 118.3
C39 C45 H45 118.3
C45 C46 C32 121.0(5)
C45 C46 H46 119.5
C32 C46 H46 119.5
C48 C47 C37 120.7(5)
C48 C47 H47 119.6
C37 C47 H47 119.6
C47 C48 C44 121.2(5)
C47 C48 H48 119.4
C44 C48 H48 119.4
C42 C49 C32 122.2(6)
C42 C49 H49 118.9
C32 C49 H49 118.9
C34 C50 C42 121.0(6)
C34 C50 H50 119.5
C42 C50 H50 119.5
C25 C51 H51A 109.5
C25 C51 H51B 109.5
H51A C51 H51B 109.5
C25 C51 H51C 109.5
H51A C51 H51C 109.5
H51B C51 H51C 109.5
C20 N1 C21 107.2(4)
C20 N1 C19 109.7(4)
C21 N1 C19 107.4(4)
C20 N1 C22 111.7(4)
C21 N1 C22 111.9(4)
C19 N1 C22 108.7(3)
C1 Si1 C2 109.3(3)
C1 Si1 C18 109.9(3)
C2 Si1 C18 107.9(3)
C1 Si1 C3 110.8(3)
C2 Si1 C3 110.5(3)
C18 Si1 C3 108.4(2)
C8 Si2 C7 110.0(3)
C8 Si2 C10 109.0(3)
C7 Si2 C10 110.9(3)
C8 Si2 C15 110.4(3)
C7 Si2 C15 108.5(3)
C10 Si2 C15 108.0(3)

loop_
_geom_bond_atom_site_label_1
_geom_bond_atom_site_label_2
_geom_bond_distance
C1 Si1 1.854(6)
C1 H1A 0.9800
C1 H1B 0.9800
C1 H1C 0.9800
C2 Si1 1.856(7)
C2 H2A 0.9800
C2 H2B 0.9800
C2 H2C 0.9800
C3 C4 1.515(8)
C3 C5 1.519(9)
C3 C6 1.567(8)
C3 Si1 1.898(6)
C4 H4A 0.9800
C4 H4B 0.9800
C4 H4C 0.9800
C5 H5A 0.9800
C5 H5B 0.9800
C5 H5C 0.9800
C6 H6A 0.9800
C6 H6B 0.9800
C6 H6C 0.9800
C7 Si2 1.867(6)
C7 H7A 0.9800
C7 H7B 0.9800
C7 H7C 0.9800
C8 Si2 1.859(6)
C8 H8A 0.9800
C8 H8B 0.9800
C8 H8C 0.9800
C9 C10 1.525(9)
C9 H9A 0.9800
C9 H9B 0.9800
C9 H9C 0.9800
C10 C12 1.518(10)
C10 C11 1.560(9)
C10 Si2 1.877(7)
C11 H11A 0.9800
C11 H11B 0.9800
C11 H11C 0.9800
C12 H12A 0.9800
C12 H12B 0.9800
C12 H12C 0.9800
C13 C14 1.377(7)
C13 C15 1.393(7)
C13 H13 0.9500
C14 C16 1.398(7)
C14 C19 1.498(7)
C15 C17 1.399(7)
C15 Si2 1.880(5)
C16 C18 1.379(7)
C16 H16 0.9500
C17 C18 1.396(7)
C17 H17 0.9500
C18 Si1 1.887(5)
C19 N1 1.524(6)
C19 H19A 0.9900
C19 H19B 0.9900
C20 N1 1.497(6)
C20 H20A 0.9800
C20 H20B 0.9800
C20 H20C 0.9800
C21 N1 1.499(6)
C21 H21A 0.9800
C21 H21B 0.9800
C21 H21C 0.9800
C22 C38 1.514(6)
C22 N1 1.538(6)
C22 H22A 0.9900
C22 H22B 0.9900
C23 C26 1.383(8)
C23 C24 1.426(7)
C23 C29 1.497(9)
C24 C25 1.369(7)
C24 C31 1.497(7)
C25 C27 1.414(8)
C25 C51 1.498(8)
C26 C28 1.368(10)
C26 H26 0.9500
C27 C28 1.360(10)
C27 H27 0.9500
C28 H28 0.9500
C29 H29A 0.9800
C29 H29B 0.9800
C29 H29C 0.9800
C31 C43 1.354(6)
C31 C38 1.448(6)
C32 C46 1.396(8)
C32 C49 1.424(8)
C32 C33 1.433(7)
C33 C35 1.421(6)
C33 C34 1.424(7)
C34 C50 1.353(7)
C34 H34 0.9500
C35 C39 1.399(7)
C35 C40 1.498(6)
C36 C41 1.393(7)
C36 C37 1.429(7)
C36 C40 1.438(6)
C37 C43 1.390(7)
C37 C47 1.438(7)
C38 C40 1.397(6)
C39 O1 1.283(6)
C39 C45 1.464(8)
C41 C44 1.369(7)
C41 H41 0.9500
C42 C49 1.346(10)
C42 C50 1.401(9)
C42 H42 0.9500
C43 H43 0.9500
C44 C48 1.404(8)
C44 H44 0.9500
C45 C46 1.333(9)
C45 H45 0.9500
C46 H46 0.9500
C47 C48 1.333(8)
C47 H47 0.9500
C48 H48 0.9500
C49 H49 0.9500
C50 H50 0.9500
C51 H51A 0.9800
C51 H51B 0.9800
C51 H51C 0.9800
